data_8100082
loop_
_publ_author_name
'Rabe, Susanne'
'Bubenheim, Winfried'
'M\"uller, Ulrich'

_publ_section_title
;
Crystal structures of acetonitrile solvates of bis(tetraphenylphosphonium) 
tetrachlorooxovanadate(IV), hexachlorostannate(IV) and -molybdate
(IV), [P(C~6~H~5~)~4~]~2~[VOCl~4~] &#x00B7; 4CH~3~CN, [P(C~6~H~5~)~4~]~2~
[MCl~6~] &#x00B7; 4CH~3~CN (M = Sn, Mo)
;
_journal_issue 2
_journal_name_full 'Zeitschrift f\"ur Kristallographie - New Crystal Structures'
_journal_page_first 101
_journal_page_last 105
_journal_volume 219
_journal_year 2004
_chemical_formula_moiety '(P(C~6~H~5~)~4~)~2~[SnCl~6~]\cdot 4 CH~3~CN'
_chemical_formula_sum 'C56 H52 Cl6 N4 P2 Sn'
_chemical_formula_weight 1175.45
_space_group_IT_number 14
_symmetry_cell_setting monoclinic
_symmetry_space_group_name_Hall '-P 2ybc'
_symmetry_space_group_name_H-M 'P 1 21/c 1'
_cell_angle_alpha 90.00
_cell_angle_beta 98.91(2)
_cell_angle_gamma 90.00
_cell_formula_units_Z 2
_cell_length_a 9.606(7)
_cell_length_b 19.842(9)
_cell_length_c 15.129(9)
_cell_measurement_temperature 300(2)
_cell_volume 2849(4)
_diffrn_ambient_temperature 300(2)
_exptl_crystal_density_diffrn 1.369
_cod_original_sg_symbol_H-M 'P 21/c'
_cod_original_formula_sum 'C56 H52 Cl6 N4 P2 Sn1'
_cod_database_code 8100082

loop_
_symmetry_equiv_pos_as_xyz
'x, y, z'
'-x, y+1/2, -z+1/2'
'-x, -y, -z'
'x, -y-1/2, z-1/2'

loop_
_atom_site_label
_atom_site_type_symbol
_atom_site_fract_x
_atom_site_fract_y
_atom_site_fract_z
_atom_site_U_iso_or_equiv
_atom_site_adp_type
_atom_site_occupancy
_atom_site_symmetry_multiplicity
_atom_site_Wyckoff_symbol
_atom_site_calc_flag
_atom_site_refinement_flags
_atom_site_disorder_assembly
_atom_site_disorder_group
Sn Sn 0.0000 0.0000 0.0000 0.0389(1) Uani 1 2 a d S . .
Cl1 Cl 0.1197(1) 0.01407(7) -0.12960(7) 0.0642(4) Uani 1 4 e d . . .
Cl2 Cl 0.0513(1) 0.11677(6) 0.04396(9) 0.0631(4) Uani 1 4 e d . . .
Cl3 Cl 0.2191(1) -0.03456(7) 0.08940(8) 0.0598(4) Uani 1 4 e d . . .
P P 0.6587(1) 0.19527(6) 0.43684(8) 0.0454(3) Uani 1 4 e d . . .
C11 C 0.5175(5) 0.1459(2) 0.3799(3) 0.045(1) Uani 1 4 e d . . .
C12 C 0.4688(5) 0.1577(3) 0.2893(3) 0.062(1) Uani 1 4 e d . . .
H12 H 0.5146 0.1884 0.2573 0.093 Uiso 1 4 e calc R . .
C13 C 0.3518(6) 0.1232(3) 0.2476(4) 0.070(2) Uani 1 4 e d . . .
H13 H 0.3188 0.1308 0.1874 0.106 Uiso 1 4 e calc R . .
C14 C 0.2844(6) 0.0782(3) 0.2940(4) 0.072(2) Uani 1 4 e d . . .
H14 H 0.2052 0.0556 0.2654 0.108 Uiso 1 4 e calc R . .
C15 C 0.3329(6) 0.0657(3) 0.3833(4) 0.074(2) Uani 1 4 e d . . .
H15 H 0.2870 0.0346 0.4147 0.111 Uiso 1 4 e calc R . .
C16 C 0.4493(5) 0.0994(3) 0.4252(3) 0.059(1) Uani 1 4 e d . . .
H16 H 0.4826 0.0908 0.4851 0.089 Uiso 1 4 e calc R . .
C21 C 0.5895(5) 0.2733(2) 0.4700(3) 0.049(1) Uani 1 4 e d . . .
C22 C 0.6670(6) 0.3130(3) 0.5359(3) 0.064(1) Uani 1 4 e d . . .
H22 H 0.7562 0.2993 0.5627 0.096 Uiso 1 4 e calc R . .
C23 C 0.6115(8) 0.3723(3) 0.5610(4) 0.081(2) Uani 1 4 e d . . .
H23 H 0.6635 0.3989 0.6048 0.122 Uiso 1 4 e calc R . .
C24 C 0.4804(9) 0.3927(3) 0.5223(4) 0.084(2) Uani 1 4 e d . . .
H24 H 0.4443 0.4332 0.5399 0.126 Uiso 1 4 e calc R . .
C25 C 0.4018(7) 0.3546(3) 0.4582(4) 0.080(2) Uani 1 4 e d . . .
H25 H 0.3119 0.3684 0.4331 0.120 Uiso 1 4 e calc R . .
C26 C 0.4570(6) 0.2950(3) 0.4307(4) 0.066(2) Uani 1 4 e d . . .
H26 H 0.4050 0.2695 0.3857 0.099 Uiso 1 4 e calc R . .
C31 C 0.7396(5) 0.1519(2) 0.5359(3) 0.053(1) Uani 1 4 e d . . .
C32 C 0.6831(6) 0.1590(3) 0.6147(3) 0.075(2) Uani 1 4 e d . . .
H32 H 0.6043 0.1860 0.6163 0.113 Uiso 1 4 e calc R . .
C33 C 0.7463(9) 0.1251(4) 0.6909(4) 0.101(3) Uani 1 4 e d . . .
H33 H 0.7093 0.1287 0.7440 0.152 Uiso 1 4 e calc R . .
C34 C 0.8620(10) 0.0870(4) 0.6874(5) 0.107(3) Uani 1 4 e d . . .
H34 H 0.9050 0.0656 0.7393 0.161 Uiso 1 4 e calc R . .
C35 C 0.9175(7) 0.0788(3) 0.6107(6) 0.101(2) Uani 1 4 e d . . .
H35 H 0.9964 0.0517 0.6101 0.151 Uiso 1 4 e calc R . .
C36 C 0.8549(6) 0.1114(3) 0.5330(4) 0.072(2) Uani 1 4 e d . . .
H36 H 0.8906 0.1058 0.4797 0.109 Uiso 1 4 e calc R . .
C41 C 0.7885(5) 0.2082(3) 0.3657(3) 0.048(1) Uani 1 4 e d . . .
C42 C 0.8190(6) 0.1574(3) 0.3091(3) 0.067(2) Uani 1 4 e d . . .
H42 H 0.7653 0.1182 0.3036 0.100 Uiso 1 4 e calc R . .
C43 C 0.9287(7) 0.1647(4) 0.2606(4) 0.084(2) Uani 1 4 e d . . .
H43 H 0.9499 0.1303 0.2231 0.127 Uiso 1 4 e calc R . .
C44 C 1.0059(7) 0.2228(4) 0.2684(4) 0.088(2) Uani 1 4 e d . . .
H44 H 1.0784 0.2280 0.2348 0.132 Uiso 1 4 e calc R . .
C45 C 0.9790(6) 0.2742(3) 0.3250(4) 0.078(2) Uani 1 4 e d . . .
H45 H 1.0343 0.3129 0.3308 0.116 Uiso 1 4 e calc R . .
C46 C 0.8677(5) 0.2671(3) 0.3732(3) 0.057(1) Uani 1 4 e d . . .
H46 H 0.8464 0.3017 0.4103 0.085 Uiso 1 4 e calc R . .
N1 N 0.2827(9) 0.4763(4) 0.1075(5) 0.145(3) Uani 1 4 e d . . .
C1 C 0.3472(8) 0.4702(4) 0.1752(6) 0.092(2) Uani 1 4 e d . . .
C2 C 0.4288(7) 0.4606(4) 0.2613(5) 0.108(2) Uani 1 4 e d . . .
H2A H 0.4595 0.4146 0.2675 0.22(3) Uiso 1 4 e calc R . .
H2B H 0.3725 0.4710 0.3067 0.22(3) Uiso 1 4 e calc R . .
H2C H 0.5095 0.4898 0.2677 0.22(3) Uiso 1 4 e calc R . .
N2 N 0.3555(9) 0.2963(4) 0.1764(6) 0.174(4) Uani 1 4 e d . . .
C3 C 0.2761(9) 0.2953(4) 0.1152(7) 0.105(3) Uani 1 4 e d . . .
C4 C 0.1796(8) 0.2941(4) 0.0361(6) 0.123(3) Uani 1 4 e d . . .
H4A H 0.1819 0.3364 0.0057 0.22(3) Uiso 1 4 e calc R . .
H4B H 0.0866 0.2865 0.0499 0.22(3) Uiso 1 4 e calc R . .
H4C H 0.2038 0.2584 -0.0017 0.22(3) Uiso 1 4 e calc R . .

loop_
_atom_site_aniso_label
_atom_site_aniso_U_11
_atom_site_aniso_U_22
_atom_site_aniso_U_33
_atom_site_aniso_U_23
_atom_site_aniso_U_13
_atom_site_aniso_U_12
Sn 0.0353(2) 0.0483(3) 0.0320(2) 0.0043(3) 0.0014(2) 0.0015(3)
Cl1 0.0593(8) 0.0908(9) 0.0456(7) 0.0137(7) 0.0179(6) 0.0048(7)
Cl2 0.0654(9) 0.0526(8) 0.0694(8) -0.0053(7) 0.0044(7) -0.0050(7)
Cl3 0.0446(7) 0.0812(9) 0.0491(7) 0.0056(7) -0.0064(6) 0.0125(7)
P 0.0414(7) 0.0507(8) 0.0423(7) 0.0031(6) 0.0008(6) -0.0014(6)
C11 0.040(3) 0.045(3) 0.049(3) -0.005(2) -0.002(2) 0.000(2)
C12 0.059(3) 0.067(4) 0.056(3) 0.001(3) -0.004(3) 0.000(3)
C13 0.064(4) 0.080(4) 0.061(4) -0.013(3) -0.013(3) 0.002(3)
C14 0.054(4) 0.067(4) 0.090(5) -0.023(4) -0.008(3) -0.009(3)
C15 0.071(4) 0.067(4) 0.083(4) -0.006(3) 0.006(3) -0.021(3)
C16 0.059(3) 0.060(4) 0.057(3) -0.004(3) 0.000(3) -0.012(3)
C21 0.047(3) 0.054(3) 0.048(3) 0.001(2) 0.014(2) -0.006(3)
C22 0.059(3) 0.069(4) 0.065(3) -0.010(3) 0.016(3) -0.011(3)
C23 0.101(6) 0.064(4) 0.084(5) -0.024(3) 0.035(4) -0.012(4)
C24 0.111(6) 0.058(4) 0.093(5) 0.001(4) 0.049(5) 0.011(4)
C25 0.068(4) 0.074(5) 0.102(5) -0.002(4) 0.026(4) 0.014(4)
C26 0.065(4) 0.066(4) 0.066(3) -0.002(3) 0.008(3) 0.005(3)
C31 0.057(3) 0.053(3) 0.045(3) 0.012(2) -0.006(3) -0.014(3)
C32 0.086(4) 0.088(4) 0.049(3) 0.013(3) 0.001(3) -0.024(4)
C33 0.134(7) 0.097(6) 0.061(4) 0.017(4) -0.026(5) -0.054(5)
C34 0.124(8) 0.085(6) 0.090(6) 0.034(5) -0.056(6) -0.043(5)
C35 0.083(5) 0.081(5) 0.122(6) 0.035(5) -0.032(5) -0.011(4)
C36 0.062(4) 0.064(4) 0.084(4) 0.021(3) -0.011(3) -0.010(3)
C41 0.043(3) 0.057(3) 0.044(3) -0.001(2) 0.002(2) 0.002(3)
C42 0.056(4) 0.077(4) 0.068(4) -0.002(3) 0.010(3) 0.003(3)
C43 0.073(4) 0.108(6) 0.076(4) -0.008(4) 0.026(4) 0.016(4)
C44 0.061(4) 0.133(7) 0.075(5) 0.027(4) 0.026(4) 0.015(4)
C45 0.066(4) 0.095(5) 0.075(4) 0.015(4) 0.021(3) -0.008(4)
C46 0.050(3) 0.065(4) 0.057(3) 0.010(3) 0.012(3) 0.002(3)
N1 0.159(7) 0.135(6) 0.135(6) 0.029(5) -0.001(5) -0.020(5)
C1 0.091(6) 0.076(4) 0.113(6) 0.008(5) 0.026(5) -0.011(4)
C2 0.090(5) 0.142(7) 0.092(5) -0.006(5) 0.013(5) -0.008(5)
N2 0.170(8) 0.136(7) 0.189(9) 0.047(6) -0.055(6) -0.034(6)
C3 0.086(6) 0.066(5) 0.161(9) 0.014(5) 0.007(6) -0.005(4)
C4 0.090(6) 0.126(7) 0.147(8) -0.013(6) 0.003(6) 0.011(5)

loop_
_geom_bond_atom_site_label_1
_geom_bond_atom_site_label_2
_geom_bond_distance
_geom_bond_site_symmetry_2
_geom_bond_publ_flag
Sn Cl1 2.438(2) . ?
Sn Cl2 2.440(2) . ?
Sn Cl3 2.418(2) . ?
P C11 1.783(5) . ?
P C41 1.786(5) . ?
P C21 1.788(5) . ?
P C31 1.797(5) . ?
C11 C16 1.374(6) . ?
C11 C12 1.398(6) . ?
C12 C13 1.381(7) . ?
C13 C14 1.359(7) . ?
C14 C15 1.382(7) . ?
C15 C16 1.372(7) . ?
C21 C26 1.387(7) . ?
C21 C22 1.393(6) . ?
C22 C23 1.371(7) . ?
C23 C24 1.365(8) . ?
C24 C25 1.363(8) . ?
C25 C26 1.385(7) . ?
C31 C36 1.375(7) . ?
C31 C32 1.391(7) . ?
C32 C33 1.391(8) . ?
C33 C34 1.352(9) . ?
C34 C35 1.361(9) . ?
C35 C36 1.394(8) . ?
C41 C42 1.384(6) . ?
C41 C46 1.389(6) . ?
C42 C43 1.382(7) . ?
C43 C44 1.367(8) . ?
C44 C45 1.380(8) . ?
C45 C46 1.391(7) . ?
N1 C1 1.117(9) . ?
C1 C2 1.426(9) . ?
N2 C3 1.105(9) . ?
C3 C4 1.395(9) . ?
